data_7237306
loop_
_publ_author_name
'Melville, Owen A.'
'Grant, Trevor M.'
'Lessard, Beno\^it H.'

_publ_section_title
;
 Silicon phthalocyanines as N-type semiconductors in organic thin film
 transistors
;
_journal_issue 20
_journal_name_full 'Journal of Materials Chemistry C'
_journal_page_first 5482
_journal_paper_doi 10.1039/C8TC01116H
_journal_volume 6
_journal_year 2018
_chemical_formula_moiety 'C62 H34 N8 O4 Si'
_chemical_formula_sum 'C62 H34 N8 O4 Si'
_chemical_formula_weight 983.06
_chemical_name_systematic 'Bis(9-anthronate) silicon phthalocyanine'
_space_group_crystal_system triclinic
_space_group_IT_number 2
_space_group_name_Hall '-P 1'
_space_group_name_H-M_alt 'P -1'
_atom_sites_solution_hydrogens geom
_audit_creation_method SHELXL-2014/7
_audit_update_record
;
2018-01-16 deposited with the CCDC.
2018-05-02 downloaded from the CCDC.
;
_cell_angle_alpha 84.533(1)
_cell_angle_beta 83.930(1)
_cell_angle_gamma 77.144(1)
_cell_formula_units_Z 2
_cell_length_a 10.9435(2)
_cell_length_b 11.4401(2)
_cell_length_c 18.8824(3)
_cell_measurement_reflns_used 9438
_cell_measurement_temperature 147(2)
_cell_measurement_theta_max 66.97
_cell_measurement_theta_min 2.36
_cell_volume 2285.51(7)
_computing_cell_refinement APEX2
_computing_data_collection 'APEX2 (Bruker, 2014)'
_computing_data_reduction 'SAINT (Bruker, 2014)'
_computing_molecular_graphics 'PLATON (Spek, 2009)'
_computing_publication_material 'SHELXTL (Sheldrick, 2008)'
_computing_structure_refinement 'SHELXL-2014/7 (Sheldrick, 2015)'
_computing_structure_solution 'SHELXT (Sheldrick, 2015)'
_diffrn_ambient_temperature 147(2)
_diffrn_measured_fraction_theta_full 0.983
_diffrn_measured_fraction_theta_max 0.978
_diffrn_measurement_device_type 'Bruker Kappa APEX-DUO CCD'
_diffrn_measurement_method '\f and \w scans'
_diffrn_radiation_type CuK\a
_diffrn_radiation_wavelength 1.54178
_diffrn_reflns_av_R_equivalents 0.0405
_diffrn_reflns_av_unetI/netI 0.0189
_diffrn_reflns_Laue_measured_fraction_full 0.983
_diffrn_reflns_Laue_measured_fraction_max 0.978
_diffrn_reflns_limit_h_max 13
_diffrn_reflns_limit_h_min -12
_diffrn_reflns_limit_k_max 13
_diffrn_reflns_limit_k_min -13
_diffrn_reflns_limit_l_max 22
_diffrn_reflns_limit_l_min -22
_diffrn_reflns_number 88968
_diffrn_reflns_point_group_measured_fraction_full 0.983
_diffrn_reflns_point_group_measured_fraction_max 0.978
_diffrn_reflns_theta_full 67.679
_diffrn_reflns_theta_max 67.893
_diffrn_reflns_theta_min 2.359
_diffrn_source 'Bruker ImuS with multi-layer optics'
_exptl_absorpt_coefficient_mu 0.977
_exptl_absorpt_correction_T_max 0.7530
_exptl_absorpt_correction_T_min 0.6688
_exptl_absorpt_correction_type multi-scan
_exptl_absorpt_process_details 'SADABS (Sheldrick, 1996)'
_exptl_crystal_colour purple
_exptl_crystal_density_diffrn 1.428
_exptl_crystal_description Block
_exptl_crystal_F_000 1016
_exptl_crystal_recrystallization_method Sublimation
_exptl_crystal_size_max 0.110
_exptl_crystal_size_mid 0.090
_exptl_crystal_size_min 0.080
_refine_diff_density_max 0.249
_refine_diff_density_min -0.361
_refine_diff_density_rms 0.041
_refine_ls_extinction_method none
_refine_ls_goodness_of_fit_ref 1.036
_refine_ls_hydrogen_treatment constr
_refine_ls_matrix_type full
_refine_ls_number_parameters 679
_refine_ls_number_reflns 8124
_refine_ls_number_restraints 0
_refine_ls_restrained_S_all 1.036
_refine_ls_R_factor_all 0.0370
_refine_ls_R_factor_gt 0.0319
_refine_ls_shift/su_max 0.001
_refine_ls_shift/su_mean 0.000
_refine_ls_structure_factor_coef Fsqd
_refine_ls_weighting_details 'w=1/[\s^2^(Fo^2^)+(0.0412P)^2^+0.9659P] where P=(Fo^2^+2Fc^2^)/3'
_refine_ls_weighting_scheme calc
_refine_ls_wR_factor_gt 0.0808
_refine_ls_wR_factor_ref 0.0842
_reflns_Friedel_coverage 0.000
_reflns_number_gt 7187
_reflns_number_total 8124
_reflns_threshold_expression 'I > 2\s(I)'
_cod_data_source_file c8tc01116h2.cif
_cod_data_source_block d1657
_cod_database_code 7237306
_shelx_shelxl_version_number 2014/7
_shelx_space_group_comment
; 
The symmetry employed for this shelxl refinement is uniquely defined 
by the following loop, which should always be used as a source of 
symmetry information in preference to the above space-group names. 
They are only intended as comments. 
;
_shelx_estimated_absorpt_t_min 0.900
_shelx_estimated_absorpt_t_max 0.926

loop_
_space_group_symop_operation_xyz
'x, y, z'
'-x, -y, -z'

loop_
_atom_site_label
_atom_site_type_symbol
_atom_site_fract_x
_atom_site_fract_y
_atom_site_fract_z
_atom_site_U_iso_or_equiv
_atom_site_adp_type
_atom_site_occupancy
_atom_site_site_symmetry_order
_atom_site_calc_flag
_atom_site_refinement_flags_posn
_atom_site_refinement_flags_adp
_atom_site_refinement_flags_occupancy
Si1A Si 0.0000 0.5000 1.0000 0.01450(11) Uani 1 2 d S . P
O1A O 0.01056(8) 0.35876(8) 0.96679(5) 0.0183(2) Uani 1 1 d . . .
O2A O -0.12409(10) 0.38115(9) 0.88214(6) 0.0291(2) Uani 1 1 d . . .
N1A N 0.16245(10) 0.50139(9) 0.95387(6) 0.0171(2) Uani 1 1 d . . .
N2A N 0.29607(10) 0.38178(10) 1.04101(6) 0.0194(2) Uani 1 1 d . . .
N3A N 0.07432(10) 0.40952(9) 1.08069(6) 0.0160(2) Uani 1 1 d . . .
N4A N -0.11045(10) 0.38794(10) 1.15916(6) 0.0201(2) Uani 1 1 d . . .
C1A C 0.27670(12) 0.44327(11) 0.97896(7) 0.0181(3) Uani 1 1 d . . .
C2A C 0.20123(12) 0.36914(11) 1.08803(7) 0.0173(3) Uani 1 1 d . . .
C3A C 0.22006(13) 0.30391(11) 1.15692(7) 0.0188(3) Uani 1 1 d . . .
C4A C 0.32875(13) 0.24452(13) 1.18837(7) 0.0238(3) Uani 1 1 d . . .
H4AA H 0.4101 0.2446 1.1651 0.029 Uiso 1 1 calc R U .
C5A C 0.31288(14) 0.18531(13) 1.25511(8) 0.0283(3) Uani 1 1 d . . .
H5AA H 0.3849 0.1434 1.2780 0.034 Uiso 1 1 calc R U .
C6A C 0.19290(15) 0.18589(13) 1.28960(8) 0.0286(3) Uani 1 1 d . . .
H6AA H 0.1854 0.1442 1.3353 0.034 Uiso 1 1 calc R U .
C7A C 0.08522(14) 0.24587(13) 1.25855(7) 0.0248(3) Uani 1 1 d . . .
H7AA H 0.0039 0.2468 1.2820 0.030 Uiso 1 1 calc R U .
C8A C 0.10126(13) 0.30496(12) 1.19122(7) 0.0193(3) Uani 1 1 d . . .
C9A C 0.01193(12) 0.37134(11) 1.14296(7) 0.0178(3) Uani 1 1 d . . .
C10A C -0.19021(12) 0.44861(12) 1.11399(7) 0.0187(3) Uani 1 1 d . . .
C11A C -0.32406(13) 0.47446(12) 1.13237(7) 0.0208(3) Uani 1 1 d . . .
C12A C -0.39643(13) 0.44672(13) 1.19422(7) 0.0252(3) Uani 1 1 d . . .
H12A H -0.3592 0.4000 1.2338 0.030 Uiso 1 1 calc R U .
C13A C -0.52495(14) 0.49023(14) 1.19537(8) 0.0275(3) Uani 1 1 d . . .
H13A H -0.5772 0.4734 1.2368 0.033 Uiso 1 1 calc R U .
C14A C -0.57999(14) 0.55856(14) 1.13688(8) 0.0279(3) Uani 1 1 d . . .
H14A H -0.6687 0.5870 1.1395 0.034 Uiso 1 1 calc R U .
C15A C -0.50783(13) 0.58546(13) 1.07538(8) 0.0245(3) Uani 1 1 d . . .
H15A H -0.5452 0.6314 1.0356 0.029 Uiso 1 1 calc R U .
C16A C -0.37829(13) 0.54262(12) 1.07414(7) 0.0199(3) Uani 1 1 d . . .
C17A C -0.04425(12) 0.31916(12) 0.91760(7) 0.0177(3) Uani 1 1 d . . .
C18A C -0.00149(12) 0.18685(12) 0.91038(7) 0.0182(3) Uani 1 1 d . . .
C19A C 0.12600(13) 0.13526(12) 0.89308(7) 0.0208(3) Uani 1 1 d . . .
C20A C 0.22197(13) 0.20376(13) 0.88191(7) 0.0252(3) Uani 1 1 d . . .
H20B H 0.1994 0.2883 0.8852 0.030 Uiso 1 1 calc R U .
C21A C 0.34469(14) 0.15029(15) 0.86664(8) 0.0322(3) Uani 1 1 d . . .
H21B H 0.4067 0.1977 0.8604 0.039 Uiso 1 1 calc R U .
C22A C 0.38132(15) 0.02455(16) 0.85988(9) 0.0367(4) Uani 1 1 d . . .
H22B H 0.4674 -0.0117 0.8491 0.044 Uiso 1 1 calc R U .
C23A C 0.29344(15) -0.04387(15) 0.86888(8) 0.0338(4) Uani 1 1 d . . .
H23B H 0.3187 -0.1278 0.8636 0.041 Uiso 1 1 calc R U .
C24A C 0.16340(14) 0.00821(13) 0.88613(7) 0.0254(3) Uani 1 1 d . . .
C25A C 0.07253(15) -0.06130(13) 0.89744(8) 0.0276(3) Uani 1 1 d . . .
H25B H 0.0975 -0.1454 0.8927 0.033 Uiso 1 1 calc R U .
C26A C -0.05351(14) -0.01135(12) 0.91537(7) 0.0236(3) Uani 1 1 d . . .
C27A C -0.14557(15) -0.08328(13) 0.92971(8) 0.0294(3) Uani 1 1 d . . .
H27B H -0.1200 -0.1679 0.9273 0.035 Uiso 1 1 calc R U .
C28A C -0.26839(15) -0.03424(14) 0.94665(8) 0.0316(3) Uani 1 1 d . . .
H28B H -0.3281 -0.0840 0.9546 0.038 Uiso 1 1 calc R U .
C29A C -0.30789(15) 0.09155(14) 0.95249(8) 0.0290(3) Uani 1 1 d . . .
H29B H -0.3941 0.1257 0.9646 0.035 Uiso 1 1 calc R U .
C30A C -0.22293(13) 0.16380(13) 0.94091(7) 0.0240(3) Uani 1 1 d . . .
H30A H -0.2508 0.2476 0.9459 0.029 Uiso 1 1 calc R U .
C31A C -0.09295(13) 0.11598(12) 0.92146(7) 0.0201(3) Uani 1 1 d . . .
Si1B Si 0.5000 0.5000 0.5000 0.01536(11) Uani 1 2 d S . P
O1B O 0.51158(8) 0.63811(8) 0.52916(5) 0.01810(19) Uani 1 1 d . . .
O2B O 0.48613(10) 0.61682(8) 0.64880(5) 0.0279(2) Uani 1 1 d . . .
N1B N 0.65355(10) 0.50234(9) 0.44252(6) 0.0173(2) Uani 1 1 d . . .
N2B N 0.57682(10) 0.63268(10) 0.34043(6) 0.0192(2) Uani 1 1 d . . .
N3B N 0.40699(10) 0.59500(9) 0.42693(6) 0.0171(2) Uani 1 1 d . . .
N4B N 0.19280(11) 0.61702(11) 0.48095(6) 0.0228(3) Uani 1 1 d . . .
C1B C 0.66646(12) 0.56584(11) 0.37693(7) 0.0184(3) Uani 1 1 d . . .
C2B C 0.45744(12) 0.64559(11) 0.36435(7) 0.0180(3) Uani 1 1 d . . .
C3B C 0.35897(13) 0.72413(12) 0.32666(7) 0.0195(3) Uani 1 1 d . . .
C4B C 0.36326(14) 0.79880(13) 0.26413(7) 0.0250(3) Uani 1 1 d . . .
H4BA H 0.4405 0.8014 0.2365 0.030 Uiso 1 1 calc R U .
C5B C 0.25086(14) 0.86886(14) 0.24386(8) 0.0286(3) Uani 1 1 d . . .
H5BA H 0.2506 0.9212 0.2017 0.034 Uiso 1 1 calc R U .
C6B C 0.13709(14) 0.86402(14) 0.28449(8) 0.0312(3) Uani 1 1 d . . .
H6BA H 0.0611 0.9128 0.2689 0.037 Uiso 1 1 calc R U .
C7B C 0.13249(14) 0.79013(14) 0.34664(8) 0.0280(3) Uani 1 1 d . . .
H7BA H 0.0551 0.7871 0.3740 0.034 Uiso 1 1 calc R U .
C8B C 0.24636(13) 0.72027(12) 0.36738(7) 0.0208(3) Uani 1 1 d . . .
C9B C 0.27854(13) 0.63939(12) 0.42981(7) 0.0197(3) Uani 1 1 d . . .
C10B C 0.22615(12) 0.54887(12) 0.53924(7) 0.0198(3) Uani 1 1 d . . .
C11B C 0.13416(13) 0.51771(12) 0.59466(7) 0.0216(3) Uani 1 1 d . . .
C12B C 0.00343(14) 0.54380(14) 0.60041(8) 0.0282(3) Uani 1 1 d . . .
H12B H -0.0427 0.5919 0.5642 0.034 Uiso 1 1 calc R U .
C13B C -0.05677(14) 0.49675(14) 0.66106(8) 0.0302(3) Uani 1 1 d . . .
H13B H -0.1461 0.5132 0.6667 0.036 Uiso 1 1 calc R U .
C14B C 0.01111(14) 0.42548(13) 0.71432(8) 0.0280(3) Uani 1 1 d . . .
H14B H -0.0331 0.3945 0.7553 0.034 Uiso 1 1 calc R U .
C15B C 0.14127(14) 0.39925(13) 0.70842(7) 0.0247(3) Uani 1 1 d . . .
H15B H 0.1875 0.3511 0.7446 0.030 Uiso 1 1 calc R U .
C16B C 0.20173(13) 0.44652(12) 0.64722(7) 0.0201(3) Uani 1 1 d . . .
C17B C 0.50260(12) 0.67738(12) 0.59366(7) 0.0189(3) Uani 1 1 d . . .
C18B C 0.51167(12) 0.80641(12) 0.59239(7) 0.0181(3) Uani 1 1 d . . .
C19B C 0.61842(13) 0.84456(12) 0.55824(7) 0.0195(3) Uani 1 1 d . . .
C20B C 0.72305(13) 0.76542(13) 0.52400(7) 0.0240(3) Uani 1 1 d . . .
H20A H 0.7214 0.6829 0.5231 0.029 Uiso 1 1 calc R U .
C21B C 0.82483(14) 0.80610(14) 0.49269(8) 0.0291(3) Uani 1 1 d . . .
H21A H 0.8929 0.7517 0.4701 0.035 Uiso 1 1 calc R U .
C22B C 0.83095(14) 0.92860(14) 0.49329(8) 0.0306(3) Uani 1 1 d . . .
H22A H 0.9027 0.9557 0.4711 0.037 Uiso 1 1 calc R U .
C23B C 0.73440(14) 1.00699(14) 0.52556(8) 0.0278(3) Uani 1 1 d . . .
H23A H 0.7393 1.0888 0.5257 0.033 Uiso 1 1 calc R U .
C24B C 0.62534(13) 0.96839(12) 0.55932(7) 0.0214(3) Uani 1 1 d . . .
C25B C 0.52647(14) 1.04737(12) 0.59355(7) 0.0230(3) Uani 1 1 d . . .
H25A H 0.5308 1.1294 0.5934 0.028 Uiso 1 1 calc R U .
C26B C 0.42128(13) 1.01007(12) 0.62808(7) 0.0212(3) Uani 1 1 d . . .
C27B C 0.32183(14) 1.09214(13) 0.66414(8) 0.0267(3) Uani 1 1 d . . .
H27A H 0.3275 1.1737 0.6646 0.032 Uiso 1 1 calc R U .
C28B C 0.21971(14) 1.05575(14) 0.69769(8) 0.0305(3) Uani 1 1 d . . .
H28A H 0.1549 1.1114 0.7219 0.037 Uiso 1 1 calc R U .
C29B C 0.20957(14) 0.93437(14) 0.69670(8) 0.0297(3) Uani 1 1 d . . .
H29A H 0.1371 0.9097 0.7198 0.036 Uiso 1 1 calc R U .
C30B C 0.30194(13) 0.85310(13) 0.66332(7) 0.0248(3) Uani 1 1 d . . .
H30B H 0.2929 0.7724 0.6634 0.030 Uiso 1 1 calc R U .
C31B C 0.41272(13) 0.88669(12) 0.62794(7) 0.0194(3) Uani 1 1 d . . .

loop_
_atom_site_aniso_label
_atom_site_aniso_U_11
_atom_site_aniso_U_22
_atom_site_aniso_U_33
_atom_site_aniso_U_23
_atom_site_aniso_U_13
_atom_site_aniso_U_12
Si1A 0.0156(2) 0.0126(2) 0.0149(2) 0.00013(18) -0.00371(18) -0.00138(19)
O1A 0.0212(5) 0.0155(5) 0.0182(4) -0.0018(4) -0.0059(4) -0.0020(4)
O2A 0.0312(6) 0.0189(5) 0.0395(6) 0.0003(4) -0.0191(5) -0.0037(4)
N1A 0.0180(5) 0.0156(5) 0.0171(5) 0.0006(4) -0.0038(4) -0.0019(4)
N2A 0.0184(6) 0.0188(6) 0.0202(6) 0.0005(4) -0.0046(4) -0.0019(5)
N3A 0.0184(5) 0.0129(5) 0.0169(5) -0.0007(4) -0.0040(4) -0.0026(4)
N4A 0.0195(6) 0.0207(6) 0.0192(6) 0.0017(4) -0.0036(4) -0.0025(5)
C1A 0.0177(6) 0.0162(6) 0.0200(6) -0.0019(5) -0.0038(5) -0.0018(5)
C2A 0.0181(6) 0.0136(6) 0.0202(6) -0.0014(5) -0.0057(5) -0.0016(5)
C3A 0.0226(7) 0.0153(6) 0.0190(6) -0.0009(5) -0.0062(5) -0.0032(5)
C4A 0.0227(7) 0.0237(7) 0.0246(7) 0.0007(6) -0.0083(6) -0.0020(6)
C5A 0.0306(8) 0.0271(8) 0.0262(7) 0.0039(6) -0.0134(6) -0.0015(6)
C6A 0.0364(8) 0.0286(8) 0.0202(7) 0.0061(6) -0.0092(6) -0.0059(7)
C7A 0.0279(7) 0.0264(7) 0.0200(7) 0.0029(6) -0.0050(6) -0.0059(6)
C8A 0.0232(7) 0.0157(6) 0.0191(7) -0.0009(5) -0.0062(5) -0.0025(5)
C9A 0.0223(7) 0.0147(6) 0.0170(6) -0.0004(5) -0.0041(5) -0.0040(5)
C10A 0.0207(7) 0.0172(6) 0.0179(6) -0.0001(5) -0.0025(5) -0.0033(5)
C11A 0.0209(7) 0.0200(7) 0.0215(7) -0.0011(5) -0.0022(5) -0.0045(6)
C12A 0.0240(7) 0.0293(8) 0.0214(7) 0.0016(6) -0.0018(6) -0.0052(6)
C13A 0.0237(7) 0.0353(8) 0.0234(7) -0.0005(6) 0.0027(6) -0.0088(6)
C14A 0.0190(7) 0.0336(8) 0.0307(8) -0.0019(6) -0.0023(6) -0.0047(6)
C15A 0.0200(7) 0.0285(8) 0.0242(7) 0.0007(6) -0.0043(6) -0.0031(6)
C16A 0.0198(7) 0.0194(7) 0.0206(7) -0.0015(5) -0.0026(5) -0.0038(5)
C17A 0.0163(6) 0.0186(7) 0.0187(6) -0.0010(5) -0.0022(5) -0.0048(5)
C18A 0.0232(7) 0.0163(7) 0.0150(6) -0.0015(5) -0.0049(5) -0.0025(5)
C19A 0.0250(7) 0.0212(7) 0.0153(6) -0.0020(5) -0.0037(5) -0.0019(6)
C20A 0.0262(7) 0.0256(8) 0.0224(7) -0.0033(6) 0.0010(6) -0.0039(6)
C21A 0.0254(8) 0.0387(9) 0.0304(8) -0.0046(7) 0.0030(6) -0.0041(7)
C22A 0.0272(8) 0.0420(10) 0.0338(9) -0.0059(7) 0.0037(7) 0.0062(7)
C23A 0.0360(9) 0.0285(8) 0.0310(8) -0.0062(6) -0.0015(7) 0.0071(7)
C24A 0.0303(8) 0.0223(7) 0.0209(7) -0.0045(5) -0.0046(6) 0.0023(6)
C25A 0.0407(9) 0.0158(7) 0.0252(7) -0.0043(6) -0.0082(6) -0.0003(6)
C26A 0.0348(8) 0.0178(7) 0.0193(7) -0.0006(5) -0.0091(6) -0.0054(6)
C27A 0.0459(9) 0.0184(7) 0.0275(8) 0.0008(6) -0.0124(7) -0.0114(7)
C28A 0.0407(9) 0.0302(8) 0.0299(8) 0.0046(6) -0.0103(7) -0.0201(7)
C29A 0.0283(8) 0.0314(8) 0.0286(8) 0.0034(6) -0.0060(6) -0.0102(7)
C30A 0.0267(7) 0.0212(7) 0.0249(7) 0.0007(6) -0.0059(6) -0.0062(6)
C31A 0.0264(7) 0.0183(7) 0.0166(6) 0.0002(5) -0.0075(5) -0.0048(6)
Si1B 0.0179(2) 0.0134(2) 0.0145(2) -0.00048(18) -0.00061(18) -0.00338(19)
O1B 0.0232(5) 0.0157(5) 0.0158(4) -0.0017(3) -0.0006(4) -0.0052(4)
O2B 0.0457(6) 0.0183(5) 0.0186(5) 0.0009(4) 0.0006(4) -0.0073(5)
N1B 0.0205(6) 0.0146(5) 0.0165(5) -0.0004(4) -0.0009(4) -0.0038(4)
N2B 0.0213(6) 0.0169(6) 0.0186(6) 0.0005(4) -0.0006(4) -0.0039(5)
N3B 0.0197(6) 0.0151(5) 0.0166(5) -0.0008(4) -0.0012(4) -0.0042(4)
N4B 0.0203(6) 0.0253(6) 0.0212(6) 0.0027(5) -0.0010(5) -0.0039(5)
C1B 0.0223(7) 0.0150(6) 0.0178(6) -0.0014(5) 0.0007(5) -0.0049(5)
C2B 0.0235(7) 0.0150(6) 0.0159(6) -0.0014(5) -0.0009(5) -0.0054(5)
C3B 0.0230(7) 0.0170(7) 0.0189(6) -0.0009(5) -0.0027(5) -0.0048(5)
C4B 0.0274(7) 0.0254(7) 0.0209(7) 0.0026(6) -0.0008(6) -0.0049(6)
C5B 0.0323(8) 0.0282(8) 0.0237(7) 0.0071(6) -0.0055(6) -0.0052(6)
C6B 0.0260(8) 0.0331(8) 0.0307(8) 0.0074(6) -0.0073(6) -0.0003(7)
C7B 0.0222(7) 0.0324(8) 0.0269(7) 0.0052(6) -0.0023(6) -0.0037(6)
C8B 0.0228(7) 0.0200(7) 0.0196(7) 0.0000(5) -0.0027(5) -0.0051(6)
C9B 0.0208(7) 0.0184(7) 0.0199(7) -0.0011(5) -0.0022(5) -0.0041(5)
C10B 0.0199(7) 0.0186(7) 0.0202(7) -0.0010(5) -0.0003(5) -0.0034(5)
C11B 0.0219(7) 0.0206(7) 0.0212(7) -0.0014(5) 0.0011(5) -0.0039(6)
C12B 0.0231(7) 0.0311(8) 0.0277(8) 0.0021(6) -0.0003(6) -0.0032(6)
C13B 0.0218(7) 0.0353(9) 0.0328(8) -0.0029(6) 0.0038(6) -0.0070(6)
C14B 0.0288(8) 0.0294(8) 0.0254(7) -0.0019(6) 0.0071(6) -0.0097(6)
C15B 0.0284(8) 0.0227(7) 0.0217(7) 0.0006(6) 0.0022(6) -0.0056(6)
C16B 0.0227(7) 0.0164(6) 0.0206(7) -0.0024(5) 0.0011(5) -0.0043(5)
C17B 0.0203(7) 0.0180(7) 0.0180(7) -0.0015(5) -0.0013(5) -0.0032(5)
C18B 0.0236(7) 0.0166(7) 0.0150(6) -0.0006(5) -0.0059(5) -0.0045(5)
C19B 0.0229(7) 0.0207(7) 0.0153(6) 0.0005(5) -0.0065(5) -0.0040(6)
C20B 0.0252(7) 0.0227(7) 0.0235(7) -0.0001(6) -0.0033(6) -0.0035(6)
C21B 0.0239(7) 0.0330(8) 0.0278(8) 0.0008(6) 0.0005(6) -0.0035(6)
C22B 0.0260(8) 0.0372(9) 0.0305(8) 0.0031(6) -0.0012(6) -0.0136(7)
C23B 0.0314(8) 0.0276(8) 0.0278(8) 0.0024(6) -0.0065(6) -0.0133(7)
C24B 0.0249(7) 0.0222(7) 0.0190(7) 0.0011(5) -0.0071(5) -0.0077(6)
C25B 0.0311(8) 0.0168(7) 0.0234(7) -0.0006(5) -0.0075(6) -0.0077(6)
C26B 0.0253(7) 0.0186(7) 0.0196(7) -0.0016(5) -0.0069(5) -0.0023(6)
C27B 0.0317(8) 0.0194(7) 0.0285(8) -0.0046(6) -0.0044(6) -0.0020(6)
C28B 0.0298(8) 0.0268(8) 0.0319(8) -0.0083(6) 0.0008(6) 0.0013(6)
C29B 0.0264(8) 0.0303(8) 0.0318(8) -0.0045(6) 0.0035(6) -0.0067(6)
C30B 0.0279(8) 0.0216(7) 0.0255(7) -0.0012(6) -0.0015(6) -0.0070(6)
C31B 0.0226(7) 0.0190(7) 0.0169(6) 0.0001(5) -0.0062(5) -0.0037(5)

loop_
_atom_type_symbol
_atom_type_description
_atom_type_scat_dispersion_real
_atom_type_scat_dispersion_imag
_atom_type_scat_source
C C 0.0181 0.0091 'International Tables Vol C Tables 4.2.6.8 and 6.1.1.4'
H H 0.0000 0.0000 'International Tables Vol C Tables 4.2.6.8 and 6.1.1.4'
N N 0.0311 0.0180 'International Tables Vol C Tables 4.2.6.8 and 6.1.1.4'
O O 0.0492 0.0322 'International Tables Vol C Tables 4.2.6.8 and 6.1.1.4'
Si Si 0.2541 0.3302 'International Tables Vol C Tables 4.2.6.8 and 6.1.1.4'

loop_
_geom_angle_atom_site_label_1
_geom_angle_atom_site_label_2
_geom_angle_atom_site_label_3
_geom_angle
_geom_angle_site_symmetry_1
_geom_angle_site_symmetry_3
O1A Si1A O1A 180.0 2_567 .
O1A Si1A N1A 88.43(4) 2_567 2_567
O1A Si1A N1A 91.57(4) . 2_567
O1A Si1A N1A 91.57(4) 2_567 .
O1A Si1A N1A 88.43(4) . .
N1A Si1A N1A 180.0 2_567 .
O1A Si1A N3A 85.16(4) 2_567 2_567
O1A Si1A N3A 94.84(4) . 2_567
N1A Si1A N3A 90.08(4) 2_567 2_567
N1A Si1A N3A 89.93(4) . 2_567
O1A Si1A N3A 94.84(4) 2_567 .
O1A Si1A N3A 85.16(4) . .
N1A Si1A N3A 89.92(4) 2_567 .
N1A Si1A N3A 90.07(4) . .
N3A Si1A N3A 180.0 2_567 .
C17A O1A Si1A 134.96(8) . .
C10A N1A C1A 106.35(11) 2_567 .
C10A N1A Si1A 126.81(9) 2_567 .
C1A N1A Si1A 126.62(9) . .
C2A N2A C1A 120.93(11) . .
C9A N3A C2A 106.57(10) . .
C9A N3A Si1A 126.82(9) . .
C2A N3A Si1A 126.61(9) . .
C9A N4A C10A 120.89(11) . .
N2A C1A N1A 127.73(12) . .
N2A C1A C16A 122.34(12) . 2_567
N1A C1A C16A 109.92(11) . 2_567
N2A C2A N3A 127.87(12) . .
N2A C2A C3A 122.01(12) . .
N3A C2A C3A 110.10(11) . .
C8A C3A C4A 121.54(12) . .
C8A C3A C2A 106.56(11) . .
C4A C3A C2A 131.87(13) . .
C5A C4A C3A 117.00(13) . .
C5A C4A H4AA 121.5 . .
C3A C4A H4AA 121.5 . .
C4A C5A C6A 121.46(13) . .
C4A C5A H5AA 119.3 . .
C6A C5A H5AA 119.3 . .
C7A C6A C5A 121.41(13) . .
C7A C6A H6AA 119.3 . .
C5A C6A H6AA 119.3 . .
C6A C7A C8A 117.09(14) . .
C6A C7A H7AA 121.5 . .
C8A C7A H7AA 121.5 . .
C3A C8A C7A 121.50(13) . .
C3A C8A C9A 106.56(11) . .
C7A C8A C9A 131.91(13) . .
N4A C9A N3A 127.73(12) . .
N4A C9A C8A 122.05(12) . .
N3A C9A C8A 110.21(11) . .
N4A C10A N1A 127.76(12) . 2_567
N4A C10A C11A 121.82(12) . .
N1A C10A C11A 110.39(11) 2_567 .
C12A C11A C16A 121.71(13) . .
C12A C11A C10A 131.78(13) . .
C16A C11A C10A 106.48(12) . .
C13A C12A C11A 116.95(13) . .
C13A C12A H12A 121.5 . .
C11A C12A H12A 121.5 . .
C12A C13A C14A 121.57(13) . .
C12A C13A H13A 119.2 . .
C14A C13A H13A 119.2 . .
C15A C14A C13A 121.31(13) . .
C15A C14A H14A 119.3 . .
C13A C14A H14A 119.3 . .
C14A C15A C16A 117.35(13) . .
C14A C15A H15A 121.3 . .
C16A C15A H15A 121.3 . .
C15A C16A C11A 121.11(13) . .
C15A C16A C1A 132.01(13) . 2_567
C11A C16A C1A 106.86(12) . 2_567
O2A C17A O1A 124.69(12) . .
O2A C17A C18A 121.77(12) . .
O1A C17A C18A 113.52(11) . .
C19A C18A C31A 121.24(12) . .
C19A C18A C17A 120.83(12) . .
C31A C18A C17A 117.93(12) . .
C18A C19A C20A 123.04(12) . .
C18A C19A C24A 119.27(12) . .
C20A C19A C24A 117.69(13) . .
C21A C20A C19A 121.34(14) . .
C21A C20A H20B 119.3 . .
C19A C20A H20B 119.3 . .
C20A C21A C22A 120.79(15) . .
C20A C21A H21B 119.6 . .
C22A C21A H21B 119.6 . .
C23A C22A C21A 120.01(15) . .
C23A C22A H22B 120.0 . .
C21A C22A H22B 120.0 . .
C22A C23A C24A 121.15(15) . .
C22A C23A H23B 119.4 . .
C24A C23A H23B 119.4 . .
C25A C24A C23A 121.84(14) . .
C25A C24A C19A 119.15(13) . .
C23A C24A C19A 119.01(14) . .
C26A C25A C24A 122.01(13) . .
C26A C25A H25B 119.0 . .
C24A C25A H25B 119.0 . .
C25A C26A C27A 121.93(13) . .
C25A C26A C31A 119.60(13) . .
C27A C26A C31A 118.46(13) . .
C28A C27A C26A 121.78(14) . .
C28A C27A H27B 119.1 . .
C26A C27A H27B 119.1 . .
C27A C28A C29A 119.95(14) . .
C27A C28A H28B 120.0 . .
C29A C28A H28B 120.0 . .
C30A C29A C28A 120.47(15) . .
C30A C29A H29B 119.8 . .
C28A C29A H29B 119.8 . .
C29A C30A C31A 121.33(13) . .
C29A C30A H30A 119.3 . .
C31A C30A H30A 119.3 . .
C18A C31A C30A 123.26(12) . .
C18A C31A C26A 118.72(13) . .
C30A C31A C26A 117.98(12) . .
O1B Si1B O1B 180.0 . 2_666
O1B Si1B N1B 87.08(4) . .
O1B Si1B N1B 92.92(4) 2_666 .
O1B Si1B N1B 92.92(4) . 2_666
O1B Si1B N1B 87.08(4) 2_666 2_666
N1B Si1B N1B 180.0 . 2_666
O1B Si1B N3B 85.33(4) . .
O1B Si1B N3B 94.67(4) 2_666 .
N1B Si1B N3B 90.44(5) . .
N1B Si1B N3B 89.56(5) 2_666 .
O1B Si1B N3B 94.67(4) . 2_666
O1B Si1B N3B 85.33(4) 2_666 2_666
N1B Si1B N3B 89.56(5) . 2_666
N1B Si1B N3B 90.43(5) 2_666 2_666
N3B Si1B N3B 180.0 . 2_666
C17B O1B Si1B 132.23(8) . .
C10B N1B C1B 106.58(11) 2_666 .
C10B N1B Si1B 126.95(9) 2_666 .
C1B N1B Si1B 126.21(9) . .
C1B N2B C2B 121.30(11) . .
C9B N3B C2B 106.43(11) . .
C9B N3B Si1B 127.14(9) . .
C2B N3B Si1B 125.96(9) . .
C9B N4B C10B 120.68(12) . .
N2B C1B N1B 127.77(12) . .
N2B C1B C16B 122.22(12) . 2_666
N1B C1B C16B 109.97(11) . 2_666
N2B C2B N3B 128.04(12) . .
N2B C2B C3B 121.66(12) . .
N3B C2B C3B 110.24(11) . .
C8B C3B C4B 121.57(13) . .
C8B C3B C2B 106.79(11) . .
C4B C3B C2B 131.55(13) . .
C5B C4B C3B 117.38(13) . .
C5B C4B H4BA 121.3 . .
C3B C4B H4BA 121.3 . .
C4B C5B C6B 121.07(13) . .
C4B C5B H5BA 119.5 . .
C6B C5B H5BA 119.5 . .
C7B C6B C5B 121.71(14) . .
C7B C6B H6BA 119.1 . .
C5B C6B H6BA 119.1 . .
C6B C7B C8B 117.10(13) . .
C6B C7B H7BA 121.4 . .
C8B C7B H7BA 121.4 . .
C3B C8B C7B 121.16(13) . .
C3B C8B C9B 106.30(12) . .
C7B C8B C9B 132.48(13) . .
N4B C9B N3B 127.52(12) . .
N4B C9B C8B 122.24(12) . .
N3B C9B C8B 110.23(11) . .
N4B C10B N1B 127.82(12) . 2_666
N4B C10B C11B 122.02(12) . .
N1B C10B C11B 110.16(11) 2_666 .
C16B C11B C12B 121.45(13) . .
C16B C11B C10B 106.43(12) . .
C12B C11B C10B 132.09(13) . .
C13B C12B C11B 117.23(14) . .
C13B C12B H12B 121.4 . .
C11B C12B H12B 121.4 . .
C12B C13B C14B 121.44(14) . .
C12B C13B H13B 119.3 . .
C14B C13B H13B 119.3 . .
C15B C14B C13B 121.27(13) . .
C15B C14B H14B 119.4 . .
C13B C14B H14B 119.4 . .
C14B C15B C16B 117.19(13) . .
C14B C15B H15B 121.4 . .
C16B C15B H15B 121.4 . .
C11B C16B C15B 121.41(13) . .
C11B C16B C1B 106.86(11) . 2_666
C15B C16B C1B 131.72(13) . 2_666
O2B C17B O1B 124.10(12) . .
O2B C17B C18B 122.59(12) . .
O1B C17B C18B 113.30(11) . .
C19B C18B C31B 121.41(12) . .
C19B C18B C17B 120.36(12) . .
C31B C18B C17B 118.20(11) . .
C18B C19B C20B 123.32(12) . .
C18B C19B C24B 118.95(12) . .
C20B C19B C24B 117.71(12) . .
C21B C20B C19B 121.17(13) . .
C21B C20B H20A 119.4 . .
C19B C20B H20A 119.4 . .
C20B C21B C22B 121.01(14) . .
C20B C21B H21A 119.5 . .
C22B C21B H21A 119.5 . .
C23B C22B C21B 120.01(14) . .
C23B C22B H22A 120.0 . .
C21B C22B H22A 120.0 . .
C22B C23B C24B 121.03(14) . .
C22B C23B H23A 119.5 . .
C24B C23B H23A 119.5 . .
C25B C24B C23B 121.66(13) . .
C25B C24B C19B 119.27(12) . .
C23B C24B C19B 119.06(13) . .
C24B C25B C26B 122.11(12) . .
C24B C25B H25A 118.9 . .
C26B C25B H25A 118.9 . .
C25B C26B C27B 121.25(13) . .
C25B C26B C31B 119.53(13) . .
C27B C26B C31B 119.22(13) . .
C28B C27B C26B 121.17(13) . .
C28B C27B H27A 119.4 . .
C26B C27B H27A 119.4 . .
C27B C28B C29B 119.91(14) . .
C27B C28B H28A 120.0 . .
C29B C28B H28A 120.0 . .
C30B C29B C28B 120.98(14) . .
C30B C29B H29A 119.5 . .
C28B C29B H29A 119.5 . .
C29B C30B C31B 121.27(13) . .
C29B C30B H30B 119.4 . .
C31B C30B H30B 119.4 . .
C18B C31B C30B 123.84(12) . .
C18B C31B C26B 118.72(12) . .
C30B C31B C26B 117.43(12) . .

loop_
_geom_bond_atom_site_label_1
_geom_bond_atom_site_label_2
_geom_bond_distance
_geom_bond_site_symmetry_2
Si1A O1A 1.7641(9) 2_567
Si1A O1A 1.7641(9) .
Si1A N1A 1.8979(11) 2_567
Si1A N1A 1.8979(11) .
Si1A N3A 1.9082(10) 2_567
Si1A N3A 1.9082(10) .
O1A C17A 1.3215(15) .
O2A C17A 1.2134(16) .
N1A C10A 1.3843(17) 2_567
N1A C1A 1.3874(17) .
N2A C2A 1.3169(17) .
N2A C1A 1.3197(17) .
N3A C9A 1.3799(17) .
N3A C2A 1.3800(17) .
N4A C9A 1.3171(17) .
N4A C10A 1.3214(17) .
C1A C16A 1.4424(19) 2_567
C2A C3A 1.4473(18) .
C3A C8A 1.3879(19) .
C3A C4A 1.3934(19) .
C4A C5A 1.386(2) .
C4A H4AA 0.9500 .
C5A C6A 1.402(2) .
C5A H5AA 0.9500 .
C6A C7A 1.383(2) .
C6A H6AA 0.9500 .
C7A C8A 1.3950(19) .
C7A H7AA 0.9500 .
C8A C9A 1.4453(18) .
C10A N1A 1.3843(17) 2_567
C10A C11A 1.4398(19) .
C11A C12A 1.3920(19) .
C11A C16A 1.3920(19) .
C12A C13A 1.382(2) .
C12A H12A 0.9500 .
C13A C14A 1.400(2) .
C13A H13A 0.9500 .
C14A C15A 1.383(2) .
C14A H14A 0.9500 .
C15A C16A 1.3915(19) .
C15A H15A 0.9500 .
C16A C1A 1.4425(19) 2_567
C17A C18A 1.4964(18) .
C18A C19A 1.4056(19) .
C18A C31A 1.4097(19) .
C19A C20A 1.432(2) .
C19A C24A 1.4343(19) .
C20A C21A 1.359(2) .
C20A H20B 0.9500 .
C21A C22A 1.419(2) .
C21A H21B 0.9500 .
C22A C23A 1.357(2) .
C22A H22B 0.9500 .
C23A C24A 1.431(2) .
C23A H23B 0.9500 .
C24A C25A 1.393(2) .
C25A C26A 1.390(2) .
C25A H25B 0.9500 .
C26A C27A 1.426(2) .
C26A C31A 1.4364(19) .
C27A C28A 1.353(2) .
C27A H27B 0.9500 .
C28A C29A 1.419(2) .
C28A H28B 0.9500 .
C29A C30A 1.364(2) .
C29A H29B 0.9500 .
C30A C31A 1.428(2) .
C30A H30A 0.9500 .
Si1B O1B 1.7565(8) .
Si1B O1B 1.7565(8) 2_666
Si1B N1B 1.9056(11) .
Si1B N1B 1.9056(11) 2_666
Si1B N3B 1.9078(11) .
Si1B N3B 1.9078(11) 2_666
O1B C17B 1.3244(15) .
O2B C17B 1.2145(16) .
N1B C10B 1.3818(17) 2_666
N1B C1B 1.3851(17) .
N2B C1B 1.3157(18) .
N2B C2B 1.3171(17) .
N3B C9B 1.3814(17) .
N3B C2B 1.3822(16) .
N4B C9B 1.3216(18) .
N4B C10B 1.3219(18) .
C1B C16B 1.4460(18) 2_666
C2B C3B 1.4437(19) .
C3B C8B 1.3890(19) .
C3B C4B 1.3928(19) .
C4B C5B 1.380(2) .
C4B H4BA 0.9500 .
C5B C6B 1.401(2) .
C5B H5BA 0.9500 .
C6B C7B 1.383(2) .
C6B H6BA 0.9500 .
C7B C8B 1.395(2) .
C7B H7BA 0.9500 .
C8B C9B 1.4507(18) .
C10B N1B 1.3818(17) 2_666
C10B C11B 1.4497(18) .
C11B C16B 1.3886(19) .
C11B C12B 1.390(2) .
C12B C13B 1.384(2) .
C12B H12B 0.9500 .
C13B C14B 1.400(2) .
C13B H13B 0.9500 .
C14B C15B 1.383(2) .
C14B H14B 0.9500 .
C15B C16B 1.3944(19) .
C15B H15B 0.9500 .
C16B C1B 1.4460(18) 2_666
C17B C18B 1.4990(18) .
C18B C19B 1.4089(19) .
C18B C31B 1.4100(19) .
C19B C20B 1.429(2) .
C19B C24B 1.4376(19) .
C20B C21B 1.358(2) .
C20B H20A 0.9500 .
C21B C22B 1.419(2) .
C21B H21A 0.9500 .
C22B C23B 1.356(2) .
C22B H22A 0.9500 .
C23B C24B 1.430(2) .
C23B H23A 0.9500 .
C24B C25B 1.390(2) .
C25B C26B 1.393(2) .
C25B H25A 0.9500 .
C26B C27B 1.428(2) .
C26B C31B 1.4355(19) .
C27B C28B 1.353(2) .
C27B H27A 0.9500 .
C28B C29B 1.419(2) .
C28B H28A 0.9500 .
C29B C30B 1.357(2) .
C29B H29A 0.9500 .
C30B C31B 1.4320(19) .
C30B H30B 0.9500 .

loop_
_geom_torsion_atom_site_label_1
_geom_torsion_atom_site_label_2
_geom_torsion_atom_site_label_3
_geom_torsion_atom_site_label_4
_geom_torsion
_geom_torsion_site_symmetry_1
_geom_torsion_site_symmetry_4
N1A Si1A O1A C17A 71.00(12) 2_567 .
N1A Si1A O1A C17A -109.00(12) . .
N3A Si1A O1A C17A -19.21(12) 2_567 .
N3A Si1A O1A C17A 160.79(12) . .
O1A Si1A N1A C10A -87.27(11) 2_567 2_567
O1A Si1A N1A C10A 92.73(11) . 2_567
N3A Si1A N1A C10A -2.12(11) 2_567 2_567
N3A Si1A N1A C10A 177.88(11) . 2_567
O1A Si1A N1A C1A 98.93(10) 2_567 .
O1A Si1A N1A C1A -81.07(10) . .
N3A Si1A N1A C1A -175.92(11) 2_567 .
N3A Si1A N1A C1A 4.08(11) . .
C2A N2A C1A N1A 0.1(2) . .
C2A N2A C1A C16A -179.07(12) . 2_567
C10A N1A C1A N2A -179.12(13) 2_567 .
Si1A N1A C1A N2A -4.29(19) . .
C10A N1A C1A C16A 0.17(14) 2_567 2_567
Si1A N1A C1A C16A 175.00(8) . 2_567
C1A N2A C2A N3A 3.0(2) . .
C1A N2A C2A C3A -178.92(12) . .
C9A N3A C2A N2A 178.02(12) . .
Si1A N3A C2A N2A -1.80(19) . .
C9A N3A C2A C3A -0.22(14) . .
Si1A N3A C2A C3A 179.96(8) . .
N2A C2A C3A C8A -178.01(12) . .
N3A C2A C3A C8A 0.35(14) . .
N2A C2A C3A C4A 0.0(2) . .
N3A C2A C3A C4A 178.37(13) . .
C8A C3A C4A C5A 0.7(2) . .
C2A C3A C4A C5A -177.02(14) . .
C3A C4A C5A C6A -0.4(2) . .
C4A C5A C6A C7A -0.2(2) . .
C5A C6A C7A C8A 0.5(2) . .
C4A C3A C8A C7A -0.5(2) . .
C2A C3A C8A C7A 177.80(12) . .
C4A C3A C8A C9A -178.60(12) . .
C2A C3A C8A C9A -0.33(14) . .
C6A C7A C8A C3A -0.1(2) . .
C6A C7A C8A C9A 177.44(14) . .
C10A N4A C9A N3A -0.9(2) . .
C10A N4A C9A C8A -179.75(12) . .
C2A N3A C9A N4A -178.94(12) . .
Si1A N3A C9A N4A 0.88(19) . .
C2A N3A C9A C8A 0.00(14) . .
Si1A N3A C9A C8A 179.83(8) . .
C3A C8A C9A N4A 179.23(12) . .
C7A C8A C9A N4A 1.4(2) . .
C3A C8A C9A N3A 0.21(14) . .
C7A C8A C9A N3A -177.64(14) . .
C9A N4A C10A N1A 2.0(2) . 2_567
C9A N4A C10A C11A -175.94(12) . .
N4A C10A C11A C12A 0.1(2) . .
N1A C10A C11A C12A -178.17(14) 2_567 .
N4A C10A C11A C16A 177.85(12) . .
N1A C10A C11A C16A -0.42(15) 2_567 .
C16A C11A C12A C13A -0.2(2) . .
C10A C11A C12A C13A 177.32(14) . .
C11A C12A C13A C14A 0.3(2) . .
C12A C13A C14A C15A 0.0(2) . .
C13A C14A C15A C16A -0.4(2) . .
C14A C15A C16A C11A 0.6(2) . .
C14A C15A C16A C1A -177.65(14) . 2_567
C12A C11A C16A C15A -0.3(2) . .
C10A C11A C16A C15A -178.35(12) . .
C12A C11A C16A C1A 178.32(12) . 2_567
C10A C11A C16A C1A 0.29(14) . 2_567
Si1A O1A C17A O2A -1.2(2) . .
Si1A O1A C17A C18A -179.44(9) . .
O2A C17A C18A C19A 122.93(14) . .
O1A C17A C18A C19A -58.79(16) . .
O2A C17A C18A C31A -57.09(18) . .
O1A C17A C18A C31A 121.19(12) . .
C31A C18A C19A C20A -179.52(12) . .
C17A C18A C19A C20A 0.46(19) . .
C31A C18A C19A C24A 0.42(19) . .
C17A C18A C19A C24A -179.59(12) . .
C18A C19A C20A C21A 178.67(13) . .
C24A C19A C20A C21A -1.3(2) . .
C19A C20A C21A C22A 1.3(2) . .
C20A C21A C22A C23A -0.2(2) . .
C21A C22A C23A C24A -0.8(2) . .
C22A C23A C24A C25A -178.23(15) . .
C22A C23A C24A C19A 0.8(2) . .
C18A C19A C24A C25A -0.66(19) . .
C20A C19A C24A C25A 179.29(13) . .
C18A C19A C24A C23A -179.68(13) . .
C20A C19A C24A C23A 0.27(19) . .
C23A C24A C25A C26A 178.90(14) . .
C19A C24A C25A C26A -0.1(2) . .
C24A C25A C26A C27A -177.45(13) . .
C24A C25A C26A C31A 1.1(2) . .
C25A C26A C27A C28A -179.51(14) . .
C31A C26A C27A C28A 2.0(2) . .
C26A C27A C28A C29A -1.8(2) . .
C27A C28A C29A C30A 0.2(2) . .
C28A C29A C30A C31A 1.1(2) . .
C19A C18A C31A C30A 178.34(12) . .
C17A C18A C31A C30A -1.65(19) . .
C19A C18A C31A C26A 0.52(19) . .
C17A C18A C31A C26A -179.46(11) . .
C29A C30A C31A C18A -178.69(13) . .
C29A C30A C31A C26A -0.9(2) . .
C25A C26A C31A C18A -1.26(19) . .
C27A C26A C31A C18A 177.30(12) . .
C25A C26A C31A C30A -179.18(12) . .
C27A C26A C31A C30A -0.63(19) . .
N1B Si1B O1B C17B -130.40(12) . .
N1B Si1B O1B C17B 49.60(12) 2_666 .
N3B Si1B O1B C17B 138.92(12) . .
N3B Si1B O1B C17B -41.08(12) 2_666 .
C2B N2B C1B N1B -0.6(2) . .
C2B N2B C1B C16B -178.00(12) . 2_666
C10B N1B C1B N2B -177.05(12) 2_666 .
Si1B N1B C1B N2B -2.65(19) . .
C10B N1B C1B C16B 0.57(14) 2_666 2_666
Si1B N1B C1B C16B 174.98(8) . 2_666
C1B N2B C2B N3B -0.5(2) . .
C1B N2B C2B C3B 176.42(12) . .
C9B N3B C2B N2B 177.37(12) . .
Si1B N3B C2B N2B 4.82(19) . .
C9B N3B C2B C3B 0.15(14) . .
Si1B N3B C2B C3B -172.40(8) . .
N2B C2B C3B C8B -177.73(12) . .
N3B C2B C3B C8B -0.30(14) . .
N2B C2B C3B C4B -1.2(2) . .
N3B C2B C3B C4B 176.25(14) . .
C8B C3B C4B C5B -0.2(2) . .
C2B C3B C4B C5B -176.37(14) . .
C3B C4B C5B C6B -0.5(2) . .
C4B C5B C6B C7B 0.6(2) . .
C5B C6B C7B C8B 0.0(2) . .
C4B C3B C8B C7B 0.9(2) . .
C2B C3B C8B C7B 177.85(13) . .
C4B C3B C8B C9B -176.65(12) . .
C2B C3B C8B C9B 0.32(14) . .
C6B C7B C8B C3B -0.7(2) . .
C6B C7B C8B C9B 176.03(15) . .
C10B N4B C9B N3B 2.9(2) . .
C10B N4B C9B C8B -175.69(12) . .
C2B N3B C9B N4B -178.67(13) . .
Si1B N3B C9B N4B -6.2(2) . .
C2B N3B C9B C8B 0.06(14) . .
Si1B N3B C9B C8B 172.49(8) . .
C3B C8B C9B N4B 178.56(12) . .
C7B C8B C9B N4B 1.4(2) . .
C3B C8B C9B N3B -0.24(15) . .
C7B C8B C9B N3B -177.38(14) . .
C9B N4B C10B N1B 3.1(2) . 2_666
C9B N4B C10B C11B -176.86(12) . .
N4B C10B C11B C16B -179.81(12) . .
N1B C10B C11B C16B 0.20(15) 2_666 .
N4B C10B C11B C12B 2.0(2) . .
N1B C10B C11B C12B -177.95(14) 2_666 .
C16B C11B C12B C13B 0.6(2) . .
C10B C11B C12B C13B 178.48(14) . .
C11B C12B C13B C14B -0.2(2) . .
C12B C13B C14B C15B 0.0(2) . .
C13B C14B C15B C16B -0.1(2) . .
C12B C11B C16B C15B -0.7(2) . .
C10B C11B C16B C15B -179.12(12) . .
C12B C11B C16B C1B 177.86(13) . 2_666
C10B C11B C16B C1B -0.53(14) . 2_666
C14B C15B C16B C11B 0.5(2) . .
C14B C15B C16B C1B -177.69(14) . 2_666
Si1B O1B C17B O2B 2.0(2) . .
Si1B O1B C17B C18B -176.58(8) . .
O2B C17B C18B C19B 123.66(15) . .
O1B C17B C18B C19B -57.73(16) . .
O2B C17B C18B C31B -54.49(18) . .
O1B C17B C18B C31B 124.13(13) . .
C31B C18B C19B C20B 177.49(12) . .
C17B C18B C19B C20B -0.60(19) . .
C31B C18B C19B C24B -0.60(18) . .
C17B C18B C19B C24B -178.69(11) . .
C18B C19B C20B C21B -178.97(13) . .
C24B C19B C20B C21B -0.9(2) . .
C19B C20B C21B C22B 0.3(2) . .
C20B C21B C22B C23B 0.1(2) . .
C21B C22B C23B C24B 0.0(2) . .
C22B C23B C24B C25B 179.01(14) . .
C22B C23B C24B C19B -0.5(2) . .
C18B C19B C24B C25B -0.40(18) . .
C20B C19B C24B C25B -178.59(12) . .
C18B C19B C24B C23B 179.13(12) . .
C20B C19B C24B C23B 0.94(18) . .
C23B C24B C25B C26B -178.39(13) . .
C19B C24B C25B C26B 1.1(2) . .
C24B C25B C26B C27B 178.75(13) . .
C24B C25B C26B C31B -0.8(2) . .
C25B C26B C27B C28B -179.98(14) . .
C31B C26B C27B C28B -0.4(2) . .
C26B C27B C28B C29B -0.7(2) . .
C27B C28B C29B C30B 0.9(2) . .
C28B C29B C30B C31B 0.0(2) . .
C19B C18B C31B C30B 179.79(12) . .
C17B C18B C31B C30B -2.09(19) . .
C19B C18B C31B C26B 0.89(19) . .
C17B C18B C31B C26B 179.02(11) . .
C29B C30B C31B C18B -179.98(13) . .
C29B C30B C31B C26B -1.1(2) . .
C25B C26B C31B C18B -0.18(19) . .
C27B C26B C31B C18B -179.77(12) . .
C25B C26B C31B C30B -179.15(12) . .
C27B C26B C31B C30B 1.26(19) . .
